data_7055730
loop_
_publ_author_name
'Liu, Mei-Jiao'
'Hu, Kong-Qiu'
'Liu, Cai-Ming'
'Cui, Ai-Li'
'Kou, Hui-Zhong'

_publ_section_title
;
 Ligand-directed assembly of trinuclear and one-dimensional
 heterotrimetallic CuIILnIIIFeIIIcomplexes: unusual antiferromagnetic
 CuIIFeIIIcoupling via cyano bridges
;
_journal_issue 10
_journal_name_full 'New J. Chem.'
_journal_page_first 8643
_journal_paper_doi 10.1039/C6NJ01887D
_journal_volume 40
_journal_year 2016
_chemical_formula_moiety 'C25 H20 Cu Fe Gd N8 O7.65, 3.35(O1)'
_chemical_formula_sum 'C25 H34 Cu Fe Gd N8 O11'
_chemical_formula_weight 899.24
_chemical_name_systematic
;
 ? 
;
_space_group_crystal_system monoclinic
_space_group_IT_number 14
_space_group_name_Hall '-P 2ybc'
_space_group_name_H-M_alt 'P 1 21/c 1'
_symmetry_space_group_name_Hall '-P 2ybc'
_symmetry_space_group_name_H-M 'P 1 21/c 1'
_atom_sites_solution_hydrogens geom
_audit_creation_date 2016-08-10
_audit_creation_method
;
Olex2 1.2
(compiled 2016.02.19 svn.r3266 for OlexSys, GUI svn.r5155)
;
_audit_update_record
;
2016-08-12 deposited with the CCDC.
2016-08-22 downloaded from the CCDC.
;
_cell_angle_alpha 90
_cell_angle_beta 108.13(3)
_cell_angle_gamma 90
_cell_formula_units_Z 4
_cell_length_a 12.923(3)
_cell_length_b 12.032(2)
_cell_length_c 22.590(8)
_cell_measurement_reflns_used 6137
_cell_measurement_temperature 293(2)
_cell_measurement_theta_max 27.45
_cell_measurement_theta_min 3.27
_cell_volume 3338.1(16)
_computing_cell_refinement 'crystalstructure 3.6.0 (Rigaku, 2004)'
_computing_data_collection 'crystalstructure 3.6.0 (Rigaku, 2004)'
_computing_data_reduction 'crystalstructure 3.6.0 (Rigaku, 2004)'
_computing_molecular_graphics 'Olex2 (Dolomanov et al., 2009)'
_computing_publication_material 'Olex2 (Dolomanov et al., 2009)'
_computing_structure_refinement 'ShelXL (Sheldrick, 2015)'
_computing_structure_solution 'SHELXS-97 (Sheldrick, 1990)'
_diffrn_ambient_temperature 293(2)
_diffrn_measured_fraction_theta_full 0.998
_diffrn_measured_fraction_theta_max 0.998
_diffrn_measurement_device_type 'Rigaku R-AXIS RAPID IP'
_diffrn_measurement_method '\w scans'
_diffrn_radiation_monochromator graphite
_diffrn_radiation_type MoK\a
_diffrn_radiation_wavelength 0.71073
_diffrn_reflns_av_R_equivalents 0.0557
_diffrn_reflns_av_unetI/netI 0.0477
_diffrn_reflns_Laue_measured_fraction_full 0.998
_diffrn_reflns_Laue_measured_fraction_max 0.998
_diffrn_reflns_limit_h_max 16
_diffrn_reflns_limit_h_min -16
_diffrn_reflns_limit_k_max 15
_diffrn_reflns_limit_k_min -15
_diffrn_reflns_limit_l_max 29
_diffrn_reflns_limit_l_min -27
_diffrn_reflns_number 31983
_diffrn_reflns_point_group_measured_fraction_full 0.998
_diffrn_reflns_point_group_measured_fraction_max 0.998
_diffrn_reflns_theta_full 25.242
_diffrn_reflns_theta_max 27.447
_diffrn_reflns_theta_min 3.269
_exptl_absorpt_coefficient_mu 3.091
_exptl_absorpt_correction_T_max 1.0000
_exptl_absorpt_correction_T_min 0.256
_exptl_absorpt_correction_type empirical
_exptl_absorpt_process_details 'Higashi, T. (1995)'
_exptl_crystal_colour green
_exptl_crystal_colour_primary green
_exptl_crystal_density_diffrn 1.789
_exptl_crystal_density_method 'not measured'
_exptl_crystal_description block
_exptl_crystal_F_000 1788
_exptl_crystal_size_max 0.21
_exptl_crystal_size_mid 0.18
_exptl_crystal_size_min 0.15
_refine_diff_density_max 0.813
_refine_diff_density_min -1.821
_refine_diff_density_rms 0.105
_refine_ls_extinction_method none
_refine_ls_goodness_of_fit_ref 1.038
_refine_ls_hydrogen_treatment constr
_refine_ls_matrix_type full
_refine_ls_number_parameters 456
_refine_ls_number_reflns 7619
_refine_ls_number_restraints 18
_refine_ls_restrained_S_all 1.043
_refine_ls_R_factor_all 0.0485
_refine_ls_R_factor_gt 0.0352
_refine_ls_shift/su_max 0.001
_refine_ls_shift/su_mean 0.000
_refine_ls_structure_factor_coef Fsqd
_refine_ls_weighting_details
;
 w=1/[\s^2^(Fo^2^)+(0.0368P)^2^+4.0353P]
 where P=(Fo^2^+2Fc^2^)/3
;
_refine_ls_weighting_scheme calc
_refine_ls_wR_factor_gt 0.0831
_refine_ls_wR_factor_ref 0.0912
_reflns_Friedel_coverage 0.000
_reflns_number_gt 6137
_reflns_number_total 7619
_reflns_threshold_expression 'I > 2\s(I)'
_cod_data_source_file c6nj01887d2.cif
_cod_data_source_block 1
_cod_depositor_comments
;
The following automatic conversions were performed:

'_exptl_absorpt_correction_type' value 'Empirical' changed to
'empirical' according to
/usr/data/users/saulius/crontab/automatic-downloads/rss-feeds/RSC/lib/dictionaries/cif_core.dic
dictionary named 'cif_core.dic' version 2.4.2 from 2011-04-26.

Automatic conversion script
Id: cif_fix_values 4268 2015-11-12 08:31:59Z antanas 

 Adding full bibliography for 7055730--7055736.cif.
;
_cod_database_code 7055730
_shelxl_version_number 2013-2
_shelx_space_group_comment
;
The symmetry employed for this shelxl refinement is uniquely defined
by the following loop, which should always be used as a source of
symmetry information in preference to the above space-group names.
They are only intended as comments.
;
_olex2_refinement_description
;
1. Fixed Uiso
 At 1.2 times of:
  All C(H) groups, All C(H,H) groups
 At 1.5 times of:
  All C(H,H,H) groups
2. Uiso/Uaniso restraints and constraints
Uanis(C23) \\sim Ueq, Uanis(O7W) \\sim Ueq, Uanis(O6W) \\sim Ueq: with sigma of
0.01 and sigma for terminal atoms of 0.02
3. Others
 Sof(N2')=1-FVAR(1)
 Sof(N2)=FVAR(1)
 Sof(O1W')=1-FVAR(2)
 Sof(O1W)=FVAR(2)
 Sof(O6W')=1-FVAR(3)
 Sof(O6W)=FVAR(3)
4.a Secondary CH2 refined with riding coordinates:
 C22(H22A,H22B), C25(H25A,H25B), C26(H26A,H26B)
4.b Aromatic/amide H refined with riding coordinates:
 C2(H2), C4(H4), C5(H5), C10(H10), C21(H21), C24(H24), C27(H27), C28(H28)
4.c Idealised Me refined as rotating group:
 C3(H3A,H3B,H3C), C6(H6A,H6B,H6C)
;
_olex2_submission_special_instructions 'No special instructions were received'

loop_
_space_group_symop_operation_xyz
'x, y, z'
'-x, y+1/2, -z+1/2'
'-x, -y, -z'
'x, -y-1/2, z-1/2'

loop_
_atom_site_label
_atom_site_type_symbol
_atom_site_fract_x
_atom_site_fract_y
_atom_site_fract_z
_atom_site_U_iso_or_equiv
_atom_site_adp_type
_atom_site_occupancy
_atom_site_site_symmetry_order
_atom_site_calc_flag
_atom_site_refinement_flags_posn
_atom_site_refinement_flags_adp
_atom_site_refinement_flags_occupancy
_atom_site_disorder_assembly
_atom_site_disorder_group
Gd1 Gd 0.73465(2) -0.73615(2) -0.15893(2) 0.03175(7) Uani 1 1 d . . . . .
Cu1 Cu 0.88477(5) -0.82431(5) -0.01363(2) 0.05320(17) Uani 1 1 d . . . . .
Fe1 Fe 0.30362(4) -0.76120(4) -0.16698(3) 0.02897(12) Uani 1 1 d . . . . .
O1 O 0.8950(2) -0.7179(2) -0.07607(13) 0.0388(7) Uani 1 1 d . . . . .
O2 O 0.8851(2) -0.6129(2) -0.17861(12) 0.0363(6) Uani 1 1 d . . . . .
O3 O 0.7728(3) -0.8814(2) -0.08682(12) 0.0448(7) Uani 1 1 d . . . . .
O4 O 0.6392(2) -0.9225(2) -0.19747(13) 0.0395(7) Uani 1 1 d . . . . .
N1 N 0.8594(5) -0.9466(4) 0.03693(19) 0.0849(18) Uani 1 1 d . . . . .
N2 N 0.3689(19) -0.988(4) -0.101(4) 0.097(11) Uani 0.60(14) 1 d . . P A 1
N2' N 0.368(2) -1.005(2) -0.132(5) 0.071(14) Uani 0.40(14) 1 d . . P A 2
N3 N 0.3820(4) -0.6462(4) -0.03813(19) 0.0678(13) Uani 1 1 d . . . . .
N4 N 0.2552(4) -0.8734(4) -0.2955(2) 0.0611(11) Uani 1 1 d . . . . .
N5 N 0.2235(3) -0.5304(3) -0.2218(2) 0.0585(11) Uani 1 1 d . . . . .
N6 N 1.0074(4) -0.7572(4) 0.05088(18) 0.0654(13) Uani 1 1 d . . . . .
N7 N 0.0646(3) -0.8076(3) -0.1768(2) 0.0582(11) Uani 1 1 d . . . . .
N8 N 0.5393(3) -0.7249(3) -0.16792(17) 0.0413(8) Uani 1 1 d . . . . .
C1 C 0.4513(3) -0.7362(3) -0.16757(18) 0.0326(8) Uani 1 1 d . . . . .
C2 C 0.6104(4) -1.1125(4) -0.1675(3) 0.0553(13) Uani 1 1 d . . . . .
H2 H 0.5662 -1.1299 -0.2075 0.066 Uiso 1 1 calc R . . . .
C3 C 0.5470(4) -0.9343(4) -0.2532(2) 0.0541(13) Uani 1 1 d . . . . .
H3A H 0.5602 -0.9943 -0.2779 0.081 Uiso 1 1 calc GR . . . .
H3B H 0.5369 -0.8666 -0.2768 0.081 Uiso 1 1 calc GR . . . .
H3C H 0.4828 -0.9498 -0.2419 0.081 Uiso 1 1 calc GR . . . .
C4 C 0.8070(6) -1.0356(5) 0.0154(3) 0.083(2) Uani 1 1 d . . . . .
H4 H 0.8092 -1.0910 0.0445 0.100 Uiso 1 1 calc R . . . .
C5 C 1.1301(5) -0.4848(5) -0.0700(3) 0.0693(16) Uani 1 1 d . . . . .
H5 H 1.1826 -0.4312 -0.0689 0.083 Uiso 1 1 calc R . . . .
C6 C 0.9009(4) -0.5858(4) -0.2375(2) 0.0502(11) Uani 1 1 d . . . . .
H6A H 0.9726 -0.6080 -0.2367 0.075 Uiso 1 1 calc GR . . . .
H6B H 0.8927 -0.5072 -0.2444 0.075 Uiso 1 1 calc GR . . . .
H6C H 0.8477 -0.6243 -0.2704 0.075 Uiso 1 1 calc GR . . . .
C7 C 0.7446(4) -1.0610(4) -0.0483(2) 0.0539(12) Uani 1 1 d . . . . .
C8 C 0.7273(4) -0.9817(3) -0.0952(2) 0.0408(10) Uani 1 1 d . . . . .
C9 C 0.3482(3) -0.6909(4) -0.0857(2) 0.0422(10) Uani 1 1 d . . . . .
C10 C 1.0655(4) -0.6791(5) 0.0410(2) 0.0602(14) Uani 1 1 d . . . . .
H10 H 1.1213 -0.6548 0.0756 0.072 Uiso 1 1 calc R . . . .
C11 C 0.9721(3) -0.6429(3) -0.07236(19) 0.0369(9) Uani 1 1 d . . . . .
C13 C 0.9700(3) -0.5840(3) -0.12640(19) 0.0370(9) Uani 1 1 d . . . . .
C14 C 0.2549(3) -0.6156(3) -0.20240(19) 0.0371(9) Uani 1 1 d . . . . .
C16 C 0.1538(3) -0.7896(3) -0.1709(2) 0.0393(9) Uani 1 1 d . . . . .
C18 C 0.6564(3) -1.0084(3) -0.1549(2) 0.0400(9) Uani 1 1 d . . . . .
C19 C 0.2713(3) -0.8285(3) -0.2484(2) 0.0422(10) Uani 1 1 d . . . . .
C20 C 1.0571(4) -0.6218(4) -0.0175(2) 0.0455(10) Uani 1 1 d . . . . .
C21 C 1.0484(4) -0.5053(4) -0.1260(2) 0.0549(12) Uani 1 1 d . . . . .
H21 H 1.0466 -0.4671 -0.1621 0.066 Uiso 1 1 calc R . . . .
C22 C 0.8974(8) -0.9364(7) 0.1061(3) 0.109(3) Uani 1 1 d . . . . .
H22A H 0.8536 -0.8815 0.1189 0.131 Uiso 1 1 calc R . . . .
H22B H 0.8887 -1.0071 0.1247 0.131 Uiso 1 1 calc R . . . .
C23 C 0.3455(4) -0.9076(4) -0.1321(3) 0.0644(15) Uani 1 1 d . U . . .
C24 C 1.1350(4) -0.5403(5) -0.0178(3) 0.0621(14) Uani 1 1 d . . . . .
H24 H 1.1908 -0.5248 0.0187 0.075 Uiso 1 1 calc R . . . .
C25 C 1.0061(7) -0.9048(8) 0.1267(3) 0.105(3) Uani 1 1 d . . . . .
H25A H 1.0451 -0.9530 0.1065 0.126 Uiso 1 1 calc R . . . .
H25B H 1.0335 -0.9204 0.1710 0.126 Uiso 1 1 calc R . . . .
C26 C 1.0357(8) -0.7926(7) 0.1179(3) 0.119(3) Uani 1 1 d . . . . .
H26A H 1.1136 -0.7842 0.1373 0.143 Uiso 1 1 calc R . . . .
H26B H 0.9996 -0.7431 0.1391 0.143 Uiso 1 1 calc R . . . .
C27 C 0.6301(5) -1.1910(4) -0.1207(3) 0.0666(15) Uani 1 1 d . . . . .
H27 H 0.5989 -1.2612 -0.1292 0.080 Uiso 1 1 calc R . . . .
C28 C 0.6945(5) -1.1664(4) -0.0622(3) 0.0666(15) Uani 1 1 d . . . . .
H28 H 0.7060 -1.2195 -0.0310 0.080 Uiso 1 1 calc R . . . .
O1W O 0.7097(12) -0.7190(15) -0.0028(17) 0.098(10) Uani 0.35(3) 1 d . . P B 1
O1W' O 0.6992(6) -0.7022(5) -0.0463(5) 0.055(3) Uani 0.65(3) 1 d . . P B 2
O2W O 0.7017(2) -0.5457(2) -0.14134(14) 0.0437(7) Uani 1 1 d . . . . .
O3W O 0.8430(2) -0.8428(2) -0.20534(14) 0.0409(7) Uani 1 1 d . . . . .
O4W O 0.6604(3) -0.6868(3) -0.26846(15) 0.0557(8) Uani 1 1 d . . . . .
O5W O 0.5722(3) -0.4998(4) -0.0656(2) 0.0845(13) Uani 1 1 d . . . . .
O6W O 0.5723(18) -0.873(3) 0.0036(17) 0.124(10) Uani 0.32(3) 1 d . U P C 1
O6W' O 0.5863(7) -0.8089(11) 0.0324(5) 0.089(4) Uani 0.68(3) 1 d . . P C 2
O7W O 0.6942(7) -0.8136(6) -0.3568(3) 0.166(3) Uani 1 1 d . U . . .

loop_
_atom_site_aniso_label
_atom_site_aniso_U_11
_atom_site_aniso_U_22
_atom_site_aniso_U_33
_atom_site_aniso_U_23
_atom_site_aniso_U_13
_atom_site_aniso_U_12
Gd1 0.02095(10) 0.02931(10) 0.04442(12) 0.00017(8) 0.00934(8) -0.00187(7)
Cu1 0.0741(4) 0.0536(3) 0.0274(3) 0.0009(2) 0.0092(3) -0.0235(3)
Fe1 0.0227(3) 0.0272(2) 0.0396(3) 0.0023(2) 0.0133(2) 0.0002(2)
O1 0.0364(15) 0.0426(15) 0.0356(14) 0.0002(12) 0.0086(12) -0.0137(12)
O2 0.0382(15) 0.0396(14) 0.0362(14) 0.0008(12) 0.0191(12) -0.0069(12)
O3 0.060(2) 0.0379(15) 0.0368(15) -0.0028(12) 0.0148(14) -0.0178(14)
O4 0.0266(14) 0.0392(15) 0.0499(16) -0.0067(13) 0.0077(13) -0.0055(11)
N1 0.128(5) 0.082(3) 0.037(2) 0.016(2) 0.014(3) -0.038(3)
N2 0.097(10) 0.062(11) 0.13(3) 0.048(14) 0.040(11) 0.020(7)
N2' 0.054(12) 0.046(8) 0.12(3) 0.013(12) 0.041(13) 0.011(6)
N3 0.064(3) 0.098(4) 0.045(2) -0.014(2) 0.021(2) -0.007(3)
N4 0.061(3) 0.058(2) 0.069(3) -0.026(2) 0.027(2) -0.010(2)
N5 0.055(3) 0.046(2) 0.081(3) 0.027(2) 0.030(2) 0.0155(19)
N6 0.082(3) 0.076(3) 0.0275(19) -0.0048(19) 0.001(2) -0.019(2)
N7 0.035(2) 0.047(2) 0.101(3) 0.000(2) 0.035(2) -0.0023(17)
N8 0.0286(18) 0.0473(19) 0.053(2) -0.0099(16) 0.0202(16) -0.0031(15)
C1 0.030(2) 0.0336(18) 0.037(2) -0.0043(16) 0.0145(16) -0.0010(15)
C2 0.052(3) 0.046(3) 0.074(3) -0.018(2) 0.028(3) -0.016(2)
C3 0.034(2) 0.057(3) 0.060(3) -0.017(2) -0.003(2) -0.007(2)
C4 0.135(6) 0.063(3) 0.054(3) 0.018(3) 0.034(4) -0.027(4)
C5 0.053(3) 0.075(4) 0.088(4) -0.027(3) 0.034(3) -0.040(3)
C6 0.054(3) 0.062(3) 0.044(2) 0.013(2) 0.028(2) -0.003(2)
C7 0.068(3) 0.047(3) 0.056(3) 0.003(2) 0.033(3) -0.013(2)
C8 0.045(2) 0.036(2) 0.050(2) -0.0035(18) 0.028(2) -0.0075(18)
C9 0.033(2) 0.053(2) 0.045(2) 0.003(2) 0.0193(19) 0.0003(19)
C10 0.050(3) 0.073(3) 0.046(3) -0.019(3) -0.002(2) -0.011(3)
C11 0.035(2) 0.036(2) 0.043(2) -0.0095(17) 0.0164(18) -0.0077(17)
C13 0.032(2) 0.038(2) 0.046(2) -0.0100(18) 0.0202(18) -0.0069(17)
C14 0.031(2) 0.042(2) 0.043(2) 0.0059(18) 0.0190(18) -0.0002(17)
C16 0.030(2) 0.0321(19) 0.060(3) 0.0005(18) 0.020(2) -0.0012(16)
C18 0.036(2) 0.038(2) 0.054(3) -0.0085(19) 0.026(2) -0.0048(17)
C19 0.030(2) 0.041(2) 0.059(3) -0.010(2) 0.018(2) -0.0033(17)
C20 0.035(2) 0.054(3) 0.046(2) -0.015(2) 0.0113(19) -0.008(2)
C21 0.053(3) 0.054(3) 0.071(3) -0.009(2) 0.038(3) -0.021(2)
C22 0.153(8) 0.120(6) 0.046(3) 0.021(4) 0.019(4) -0.034(6)
C23 0.046(3) 0.042(2) 0.105(4) 0.023(3) 0.023(3) 0.004(2)
C24 0.042(3) 0.077(4) 0.066(3) -0.026(3) 0.014(3) -0.026(3)
C25 0.101(6) 0.155(8) 0.047(3) 0.035(4) 0.004(4) 0.001(5)
C26 0.175(9) 0.109(6) 0.035(3) 0.003(3) -0.022(4) -0.036(6)
C27 0.081(4) 0.037(2) 0.092(4) -0.011(3) 0.042(3) -0.023(3)
C28 0.087(4) 0.045(3) 0.083(4) 0.010(3) 0.049(3) -0.014(3)
O1W 0.075(9) 0.092(10) 0.12(2) -0.026(12) 0.016(10) 0.008(8)
O1W' 0.056(4) 0.062(3) 0.052(6) -0.007(3) 0.023(3) -0.014(3)
O2W 0.0504(18) 0.0352(14) 0.0529(17) 0.0001(13) 0.0267(15) 0.0004(13)
O3W 0.0265(14) 0.0418(15) 0.0554(17) -0.0107(13) 0.0140(13) -0.0009(12)
O4W 0.0396(18) 0.074(2) 0.0532(19) 0.0125(17) 0.0136(15) 0.0088(16)
O5W 0.084(3) 0.097(3) 0.095(3) -0.047(2) 0.060(3) -0.030(2)
O6W 0.103(12) 0.108(17) 0.150(17) 0.020(14) 0.023(11) 0.008(11)
O6W' 0.088(5) 0.078(7) 0.091(7) 0.024(5) 0.014(4) 0.014(4)
O7W 0.256(8) 0.169(6) 0.092(4) 0.006(4) 0.083(5) 0.062(6)

loop_
_atom_type_symbol
_atom_type_description
_atom_type_scat_dispersion_real
_atom_type_scat_dispersion_imag
_atom_type_scat_source
C C 0.0033 0.0016 'International Tables Vol C Tables 4.2.6.8 and 6.1.1.4'
H H 0.0000 0.0000 'International Tables Vol C Tables 4.2.6.8 and 6.1.1.4'
Cu Cu 0.3201 1.2651 'International Tables Vol C Tables 4.2.6.8 and 6.1.1.4'
Fe Fe 0.3463 0.8444 'International Tables Vol C Tables 4.2.6.8 and 6.1.1.4'
Gd Gd -0.1653 3.9035 'International Tables Vol C Tables 4.2.6.8 and 6.1.1.4'
N N 0.0061 0.0033 'International Tables Vol C Tables 4.2.6.8 and 6.1.1.4'
O O 0.0106 0.0060 'International Tables Vol C Tables 4.2.6.8 and 6.1.1.4'

loop_
_geom_angle_atom_site_label_1
_geom_angle_atom_site_label_2
_geom_angle_atom_site_label_3
_geom_angle
O1 Gd1 Cu1 33.01(7)
O1 Gd1 O2 63.69(9)
O1 Gd1 O3 64.41(10)
O1 Gd1 O4 124.47(9)
O1 Gd1 N8 133.68(12)
O1 Gd1 O1W' 66.78(18)
O1 Gd1 O2W 86.32(10)
O1 Gd1 O3W 84.62(10)
O1 Gd1 O4W 139.88(11)
O2 Gd1 Cu1 96.33(6)
O2 Gd1 O1W' 115.05(14)
O3 Gd1 Cu1 33.35(7)
O3 Gd1 O2 122.75(10)
O3 Gd1 O4 63.86(9)
O3 Gd1 N8 94.99(12)
O3 Gd1 O1W' 61.70(17)
O3 Gd1 O2W 127.77(10)
O3 Gd1 O3W 82.98(11)
O3 Gd1 O4W 145.39(11)
O4 Gd1 Cu1 97.09(7)
O4 Gd1 O2 138.23(9)
O4 Gd1 O1W' 103.98(14)
N8 Gd1 Cu1 110.82(9)
N8 Gd1 O2 139.12(10)
N8 Gd1 O4 69.55(10)
N8 Gd1 O1W' 66.95(18)
O1W' Gd1 Cu1 50.71(17)
O2W Gd1 Cu1 102.43(7)
O2W Gd1 O2 70.21(10)
O2W Gd1 O4 143.17(10)
O2W Gd1 N8 74.38(11)
O2W Gd1 O1W' 67.30(16)
O2W Gd1 O4W 84.31(11)
O3W Gd1 Cu1 91.13(7)
O3W Gd1 O2 69.86(9)
O3W Gd1 O4 70.49(9)
O3W Gd1 N8 136.20(10)
O3W Gd1 O1W' 141.28(19)
O3W Gd1 O2W 138.92(10)
O3W Gd1 O4W 77.44(11)
O4W Gd1 Cu1 168.00(8)
O4W Gd1 O2 76.44(10)
O4W Gd1 O4 82.68(11)
O4W Gd1 N8 80.42(12)
O4W Gd1 O1W' 141.05(19)
O1 Cu1 Gd1 40.89(8)
O1 Cu1 O3 79.42(11)
O1 Cu1 N1 170.04(16)
O1 Cu1 N6 92.66(15)
O3 Cu1 Gd1 41.12(8)
O3 Cu1 N1 90.88(16)
O3 Cu1 N6 171.26(17)
N1 Cu1 Gd1 130.31(15)
N1 Cu1 N6 96.87(19)
N6 Cu1 Gd1 132.14(13)
C1 Fe1 C9 86.32(17)
C1 Fe1 C14 92.93(16)
C1 Fe1 C16 176.89(18)
C9 Fe1 C14 87.68(18)
C9 Fe1 C16 96.78(19)
C16 Fe1 C14 87.06(17)
C19 Fe1 C1 88.87(17)
C19 Fe1 C9 175.18(18)
C19 Fe1 C14 92.26(18)
C19 Fe1 C16 88.03(19)
C19 Fe1 C23 87.5(2)
C23 Fe1 C1 89.57(19)
C23 Fe1 C9 92.8(2)
C23 Fe1 C14 177.48(19)
C23 Fe1 C16 90.43(19)
Cu1 O1 Gd1 106.10(12)
C11 O1 Gd1 125.2(2)
C11 O1 Cu1 128.5(3)
C6 O2 Gd1 128.0(2)
C13 O2 Gd1 115.9(2)
C13 O2 C6 115.3(3)
Cu1 O3 Gd1 105.53(12)
C8 O3 Gd1 126.3(3)
C8 O3 Cu1 128.2(3)
C3 O4 Gd1 123.9(2)
C18 O4 Gd1 117.3(2)
C18 O4 C3 116.3(3)
C4 N1 Cu1 125.0(4)
C4 N1 C22 115.5(5)
C22 N1 Cu1 119.4(4)
C10 N6 Cu1 124.1(3)
C10 N6 C26 114.6(5)
C26 N6 Cu1 121.2(4)
C1 N8 Gd1 168.9(3)
N8 C1 Fe1 177.9(3)
C18 C2 H2 120.1
C18 C2 C27 119.9(5)
C27 C2 H2 120.1
O4 C3 H3A 109.5
O4 C3 H3B 109.5
O4 C3 H3C 109.5
H3A C3 H3B 109.5
H3A C3 H3C 109.5
H3B C3 H3C 109.5
N1 C4 H4 115.8
N1 C4 C7 128.4(5)
C7 C4 H4 115.8
C21 C5 H5 119.1
C24 C5 H5 119.1
C24 C5 C21 121.7(4)
O2 C6 H6A 109.5
O2 C6 H6B 109.5
O2 C6 H6C 109.5
H6A C6 H6B 109.5
H6A C6 H6C 109.5
H6B C6 H6C 109.5
C8 C7 C4 121.3(4)
C8 C7 C28 119.5(5)
C28 C7 C4 119.1(5)
O3 C8 C7 123.7(4)
O3 C8 C18 118.0(4)
C7 C8 C18 118.3(4)
N3 C9 Fe1 174.7(4)
N6 C10 H10 115.6
N6 C10 C20 128.9(4)
C20 C10 H10 115.6
O1 C11 C13 118.5(3)
O1 C11 C20 123.1(4)
C20 C11 C13 118.4(4)
O2 C13 C11 114.2(3)
O2 C13 C21 124.2(4)
C21 C13 C11 121.6(4)
N5 C14 Fe1 177.3(4)
N7 C16 Fe1 176.0(5)
O4 C18 C8 114.2(3)
C2 C18 O4 124.8(4)
C2 C18 C8 121.0(4)
N4 C19 Fe1 176.4(4)
C11 C20 C10 122.1(4)
C11 C20 C24 119.2(4)
C24 C20 C10 118.7(4)
C5 C21 H21 120.9
C13 C21 C5 118.2(5)
C13 C21 H21 120.9
N1 C22 H22A 109.7
N1 C22 H22B 109.7
H22A C22 H22B 108.2
C25 C22 N1 110.0(7)
C25 C22 H22A 109.7
C25 C22 H22B 109.7
N2 C23 Fe1 168(5)
N2' C23 Fe1 157(5)
C5 C24 C20 120.9(5)
C5 C24 H24 119.5
C20 C24 H24 119.5
C22 C25 H25A 107.4
C22 C25 H25B 107.4
C22 C25 C26 119.8(8)
H25A C25 H25B 106.9
C26 C25 H25A 107.4
C26 C25 H25B 107.4
N6 C26 H26A 108.6
N6 C26 H26B 108.6
C25 C26 N6 114.5(5)
C25 C26 H26A 108.6
C25 C26 H26B 108.6
H26A C26 H26B 107.6
C2 C27 H27 119.8
C28 C27 C2 120.4(4)
C28 C27 H27 119.8
C7 C28 H28 119.6
C27 C28 C7 120.9(5)
C27 C28 H28 119.6

loop_
_geom_bond_atom_site_label_1
_geom_bond_atom_site_label_2
_geom_bond_distance
Gd1 Cu1 3.4205(14)
Gd1 O1 2.330(3)
Gd1 O2 2.591(3)
Gd1 O3 2.335(3)
Gd1 O4 2.576(3)
Gd1 N8 2.473(4)
Gd1 O1W' 2.753(10)
Gd1 O2W 2.387(3)
Gd1 O3W 2.371(3)
Gd1 O4W 2.432(3)
Cu1 O1 1.940(3)
Cu1 O3 1.952(3)
Cu1 N1 1.952(4)
Cu1 N6 1.962(4)
Fe1 C1 1.937(4)
Fe1 C9 1.940(5)
Fe1 C14 1.947(4)
Fe1 C16 1.941(4)
Fe1 C19 1.932(5)
Fe1 C23 1.937(5)
O1 C11 1.327(5)
O2 C6 1.444(5)
O2 C13 1.382(5)
O3 C8 1.330(5)
O4 C3 1.446(5)
O4 C18 1.382(5)
N1 C4 1.279(7)
N1 C22 1.491(7)
N2 C23 1.180(19)
N2' C23 1.20(2)
N3 C9 1.158(6)
N4 C19 1.154(6)
N5 C14 1.139(5)
N6 C10 1.266(7)
N6 C26 1.503(7)
N7 C16 1.139(5)
N8 C1 1.147(5)
C2 H2 0.9300
C2 C18 1.378(6)
C2 C27 1.382(7)
C3 H3A 0.9600
C3 H3B 0.9600
C3 H3C 0.9600
C4 H4 0.9300
C4 C7 1.447(7)
C5 H5 0.9300
C5 C21 1.394(7)
C5 C24 1.339(8)
C6 H6A 0.9600
C6 H6B 0.9600
C6 H6C 0.9600
C7 C8 1.391(6)
C7 C28 1.413(7)
C8 C18 1.411(6)
C10 H10 0.9300
C10 C20 1.464(7)
C11 C13 1.405(6)
C11 C20 1.400(6)
C13 C21 1.385(6)
C20 C24 1.407(7)
C21 H21 0.9300
C22 H22A 0.9700
C22 H22B 0.9700
C22 C25 1.389(10)
C24 H24 0.9300
C25 H25A 0.9700
C25 H25B 0.9700
C25 C26 1.433(10)
C26 H26A 0.9700
C26 H26B 0.9700
C27 H27 0.9300
C27 C28 1.356(8)
C28 H28 0.9300

loop_
_geom_torsion_atom_site_label_1
_geom_torsion_atom_site_label_2
_geom_torsion_atom_site_label_3
_geom_torsion_atom_site_label_4
_geom_torsion
Gd1 O1 C11 C13 -13.6(5)
Gd1 O1 C11 C20 168.1(3)
Gd1 O2 C13 C11 11.5(4)
Gd1 O2 C13 C21 -169.4(4)
Gd1 O3 C8 C7 -172.8(4)
Gd1 O3 C8 C18 6.4(6)
Gd1 O4 C18 C2 178.9(4)
Gd1 O4 C18 C8 -1.1(4)
Cu1 O1 C11 C13 171.9(3)
Cu1 O1 C11 C20 -6.4(6)
Cu1 O3 C8 C7 7.8(7)
Cu1 O3 C8 C18 -173.0(3)
Cu1 N1 C4 C7 -8.2(12)
Cu1 N1 C22 C25 -51.0(9)
Cu1 N6 C10 C20 0.1(9)
Cu1 N6 C26 C25 27.9(11)
O1 C11 C13 O2 -0.3(5)
O1 C11 C13 C21 -179.4(4)
O1 C11 C20 C10 -1.9(7)
O1 C11 C20 C24 -179.7(4)
O2 C13 C21 C5 -179.5(4)
O3 C8 C18 O4 -2.9(6)
O3 C8 C18 C2 177.0(4)
N1 C4 C7 C8 -5.5(11)
N1 C4 C7 C28 178.6(7)
N1 C22 C25 C26 74.1(10)
N6 C10 C20 C11 5.3(9)
N6 C10 C20 C24 -176.8(6)
C2 C27 C28 C7 -1.2(9)
C3 O4 C18 C2 16.0(6)
C3 O4 C18 C8 -164.1(4)
C4 N1 C22 C25 132.3(8)
C4 C7 C8 O3 5.7(8)
C4 C7 C8 C18 -173.6(5)
C4 C7 C28 C27 176.0(6)
C6 O2 C13 C11 -158.8(4)
C6 O2 C13 C21 20.2(6)
C7 C8 C18 O4 176.4(4)
C7 C8 C18 C2 -3.7(7)
C8 C7 C28 C27 0.0(9)
C10 N6 C26 C25 -155.0(8)
C10 C20 C24 C5 -179.3(5)
C11 C13 C21 C5 -0.5(7)
C11 C20 C24 C5 -1.4(8)
C13 C11 C20 C10 179.8(4)
C13 C11 C20 C24 1.9(7)
C18 C2 C27 C28 -0.1(8)
C20 C11 C13 O2 178.1(4)
C20 C11 C13 C21 -1.0(6)
C21 C5 C24 C20 -0.2(9)
C22 N1 C4 C7 168.4(7)
C22 C25 C26 N6 -62.1(12)
C24 C5 C21 C13 1.2(9)
C26 N6 C10 C20 -177.0(6)
C27 C2 C18 O4 -177.5(5)
C27 C2 C18 C8 2.6(7)
C28 C7 C8 O3 -178.4(5)
C28 C7 C8 C18 2.4(7)
